data_2107095
loop_
_publ_author_name
'Marseglia, E. A.'
'Brown, I. D.'

_publ_section_title
;
 Lithium hexafluorotitanate dihydrate and lithium hexafluorostannate
 dihydrate
;
_journal_coden_ASTM ACBCAR
_journal_issue 6
_journal_name_full
;
 Acta Crystallographica, Section B: Structural Crystallography and
 Crystal Chemistry
;
_journal_page_first 1352
_journal_page_last 1354
_journal_paper_doi 10.1107/s0567740873004498
_journal_volume 29
_journal_year 1973
_chemical_formula_sum 'F6 H4 Li2 O2 Ti'
_chemical_name_systematic 'Li2 Ti F6 (H2 O)2'
_space_group_IT_number 12
_symmetry_space_group_name_Hall '-C 2y'
_symmetry_space_group_name_H-M 'C 1 2/m 1'
_cell_angle_alpha 90
_cell_angle_beta 90.13
_cell_angle_gamma 90
_cell_formula_units_Z 2
_cell_length_a 10.294
_cell_length_b 5.934
_cell_length_c 4.8032
_cell_volume 293.401
_cod_data_source_file Marseglia_ACBCAR_1973_818.cif
_cod_data_source_block H4F6Li2O2Ti1
_cod_depositor_comments
;
 Marking attached hydrogen atoms.

 Antanas Vaitkus,
 2017-11-23
;
_cod_original_cell_volume 293.4008
_cod_original_formula_sum 'H4 F6 Li2 O2 Ti1'
_cod_database_code 2107095

loop_
_symmetry_equiv_pos_as_xyz
x,y,z
-x,y,-z
-x,-y,-z
x,-y,z
x+1/2,y+1/2,z
-x+1/2,y+1/2,-z
-x+1/2,-y+1/2,-z
x+1/2,-y+1/2,z

loop_
_atom_site_label
_atom_site_type_symbol
_atom_site_fract_x
_atom_site_fract_y
_atom_site_fract_z
_atom_site_occupancy
_atom_site_U_iso_or_equiv
_atom_site_attached_hydrogens
Ti1 Ti+4 0 0 0 1 0.0 0
Li1 Li+1 0.25 0.25 0.5 1 0.0 0
F1 F-1 0.0852 0.2203 0.2232 1 0.0 0
F2 F-1 -0.1576 0 0.2313 1 0.0 0
O1 O-2 0.3434 0 0.2861 1 0.0 2
